data_7704216
loop_
_publ_author_name
'Liu, Jingjing'
'Nodaraki, Lydia E.'
'Cobb, Philip J.'
'Giansiracusa, Marcus J.'
'Ortu, Fabrizio'
'Tuna, Floriana'
'Mills, David P.'

_publ_section_title
;
 Synthesis and characterisation of light lanthanide bis-phospholyl
 borohydride complexes.
;
_journal_issue 19
_journal_name_full 'Dalton transactions (Cambridge, England : 2003)'
_journal_page_first 6504
_journal_page_last 6511
_journal_paper_doi 10.1039/d0dt01241f
_journal_volume 49
_journal_year 2020
_chemical_formula_moiety 'C48 H88 B2 P4 Sm2'
_chemical_formula_sum 'C48 H88 B2 P4 Sm2'
_chemical_formula_weight 1111.38
_chemical_name_systematic '[Sm(Htp)2(BH4)]2'
_chemical_properties_physical Air-sensitive,Moisture-sensitive
_space_group_crystal_system monoclinic
_space_group_IT_number 15
_space_group_name_Hall '-I 2ya'
_space_group_name_H-M_alt 'I 1 2/a 1'
_atom_sites_solution_hydrogens mixed
_atom_sites_solution_primary heavy
_atom_sites_solution_secondary difmap
_audit_creation_date 2019-11-07
_audit_creation_method
;
Olex2 1.2
(compiled 2018.05.29 svn.r3508 for OlexSys, GUI svn.r5506)
;
_audit_update_record
;
2020-03-23 deposited with the CCDC.	2020-04-28 downloaded from the CCDC.
;
_cell_angle_alpha 90
_cell_angle_beta 94.177(7)
_cell_angle_gamma 90
_cell_formula_units_Z 4
_cell_length_a 20.4242(11)
_cell_length_b 12.8734(9)
_cell_length_c 20.6935(18)
_cell_measurement_reflns_used 2609
_cell_measurement_temperature 150(2)
_cell_measurement_theta_max 57.0130
_cell_measurement_theta_min 3.9760
_cell_volume 5426.5(7)
_computing_cell_refinement 'CrysAlisPro 1.171.40.7b (Rigaku OD, 2018)'
_computing_data_collection 'CrysAlisPro 1.171.40.7b (Rigaku OD, 2018)'
_computing_data_reduction 'CrysAlisPro 1.171.40.7b (Rigaku OD, 2018)'
_computing_molecular_graphics 'Olex2 (Dolomanov et al., 2009)'
_computing_publication_material 'Olex2 (Dolomanov et al., 2009)'
_computing_structure_refinement 'ShelXL (Sheldrick, 2015)'
_computing_structure_solution 'ShelXS (Sheldrick, 2008)'
_diffrn_ambient_environment N~2~
_diffrn_ambient_temperature 150(2)
_diffrn_detector 'CCD plate'
_diffrn_measured_fraction_theta_full 0.997
_diffrn_measured_fraction_theta_max 0.997
_diffrn_measurement_details
;
List of Runs (angles in degrees, time in seconds):

  # Type    Start    End  Width  t~exp~   \w     \q     \k     \f   Frames
#--------------------------------------------------------------------------
  1  \w     17.00  42.00   1.00    5.00    --   44.80  30.00   0.00   25
  2  \w    -40.00 -13.00   1.00    5.00    --   44.80  30.00   0.00   27
  3  \w    -45.00 131.00   1.00    5.00    --   44.80  10.00  90.00  176
  4  \w     83.00 128.00   1.00    5.00    --   44.80  30.00   0.00   45
  5  \w     91.00 155.00   1.00   10.00    --  108.00  50.00 -90.00   64
  6  \w     71.00 196.00   1.00   10.00    --  108.00  50.00   0.00  125
  7  \w     46.00  81.00   1.00   10.00    --  108.00  50.00 -90.00   35
  8  \w    129.00 193.00   1.00   10.00    --  108.00  10.00 120.00   64
  9  \w     77.00 103.00   1.00   10.00    --  108.00   0.00-180.00   26
 10  \w    124.00 152.00   1.00   10.00    --  108.00   0.00-180.00   28
 11  \w     19.00  71.00   1.00   10.00    --  108.00  40.00   0.00   52
 12  \w     88.00 191.00   1.00   10.00    --  108.00  40.00   0.00  103
 13  \w     19.00 113.00   1.00   10.00    --  108.00  10.00 120.00   94
;
_diffrn_measurement_device 'four-circle diffractometer'
_diffrn_measurement_device_type 'XtaLAB AFC11 (RINC): quarter-chi single'
_diffrn_measurement_method '\w scans'
_diffrn_orient_matrix_type 'CrysAlisPro convention (1999,Acta A55,543-557)'
_diffrn_orient_matrix_UB_11 0.0728276000
_diffrn_orient_matrix_UB_12 0.0138848000
_diffrn_orient_matrix_UB_13 0.0234265000
_diffrn_orient_matrix_UB_21 -0.0204507000
_diffrn_orient_matrix_UB_22 0.0446106000
_diffrn_orient_matrix_UB_23 0.0646255000
_diffrn_orient_matrix_UB_31 0.0008742000
_diffrn_orient_matrix_UB_32 -0.1101314000
_diffrn_orient_matrix_UB_33 0.0291019000
_diffrn_radiation_monochromator mirror
_diffrn_radiation_probe x-ray
_diffrn_radiation_type CuK\a
_diffrn_radiation_wavelength 1.54184
_diffrn_reflns_av_R_equivalents 0.0939
_diffrn_reflns_av_unetI/netI 0.0845
_diffrn_reflns_Laue_measured_fraction_full 0.997
_diffrn_reflns_Laue_measured_fraction_max 0.997
_diffrn_reflns_limit_h_max 24
_diffrn_reflns_limit_h_min -24
_diffrn_reflns_limit_k_max 12
_diffrn_reflns_limit_k_min -15
_diffrn_reflns_limit_l_max 24
_diffrn_reflns_limit_l_min -24
_diffrn_reflns_number 13541
_diffrn_reflns_point_group_measured_fraction_full 0.997
_diffrn_reflns_point_group_measured_fraction_max 0.997
_diffrn_reflns_theta_full 66.597
_diffrn_reflns_theta_max 66.597
_diffrn_reflns_theta_min 4.047
_diffrn_source 'Rotating-anode X-ray tube (dual wavelength)'
_diffrn_source_type 'Rigaku (Cu) X-ray DW Source'
_exptl_absorpt_coefficient_mu 17.394
_exptl_absorpt_correction_T_max 0.763
_exptl_absorpt_correction_T_min 0.558
_exptl_absorpt_correction_type gaussian
_exptl_absorpt_process_details
;
CrysAlisPro 1.171.40.7b (Rigaku Oxford Diffraction, 2018)
Numerical absorption correction based on gaussian integration over
			a multifaceted crystal model
Empirical absorption correction using spherical harmonics,
 implemented in SCALE3 ABSPACK scaling algorithm.
;
_exptl_crystal_colour 'clear light orange'
_exptl_crystal_colour_lustre clear
_exptl_crystal_colour_modifier light
_exptl_crystal_colour_primary orange
_exptl_crystal_density_diffrn 1.360
_exptl_crystal_description block
_exptl_crystal_F_000 2280
_exptl_crystal_size_max 0.14
_exptl_crystal_size_mid 0.118
_exptl_crystal_size_min 0.086
_refine_diff_density_max 1.824
_refine_diff_density_min -1.159
_refine_diff_density_rms 0.130
_refine_ls_extinction_method none
_refine_ls_goodness_of_fit_ref 1.043
_refine_ls_hydrogen_treatment mixed
_refine_ls_matrix_type full
_refine_ls_number_parameters 334
_refine_ls_number_reflns 4784
_refine_ls_number_restraints 799
_refine_ls_restrained_S_all 1.039
_refine_ls_R_factor_all 0.1396
_refine_ls_R_factor_gt 0.0809
_refine_ls_shift/su_max 0.001
_refine_ls_shift/su_mean 0.000
_refine_ls_structure_factor_coef Fsqd
_refine_ls_weighting_details 'w=1/[\s^2^(Fo^2^)+(0.1357P)^2^+9.3267P] where P=(Fo^2^+2Fc^2^)/3'
_refine_ls_weighting_scheme calc
_refine_ls_wR_factor_gt 0.2104
_refine_ls_wR_factor_ref 0.2508
_reflns_Friedel_coverage 0.000
_reflns_number_gt 2640
_reflns_number_total 4784
_reflns_threshold_expression 'I > 2\s(I)'
_cod_data_source_file d0dt01241f2.cif
_cod_data_source_block 1-Sm
_cod_depositor_comments 'Adding full bibliography for 7704215--7704221.cif.'
_cod_database_code 7704216
_manchester_internal_diff_code ldpm85
_manchester_internal_coll_client JJL
_manchester_internal_coll_user JJL
_manchester_internal_coll_date 5/12/18
_manchester_internal_process_date 5/12/18
_manchester_internal_process_user JJL
_manchester_internal_solution_date 5/12/18
_manchester_internal_solution_user JJL
_manchester_internal_refinement_date 5/12/18
_manchester_internal_refinement_user JJL
_manchester_internal_validation_date 7/11/19
_manchester_internal_validation_user PJC
_shelx_shelxl_version_number 2018/3
_chemical_oxdiff_formula C24BSmP2
_shelx_space_group_comment
;
The symmetry employed for this shelxl refinement is uniquely defined
by the following loop, which should always be used as a source of
symmetry information in preference to the above space-group names.
They are only intended as comments.
;
_reflns_odcompleteness_completeness 99.63
_reflns_odcompleteness_iscentric 1
_reflns_odcompleteness_theta 66.97
_olex2_refinement_description
;
1. Fixed Uiso
 At 1.2 times of:
  All C(H) groups
 At 1.5 times of:
  All B(H,H,H,H) groups, All C(H,H,H) groups
2. Restrained distances
 C15-C14 = C16-C15 = C14-C13 = C2-C1 = C3-C2 = C4-C3
 1.39 with sigma of 0.01
 B1-H1A = B1-H1B = B1-H1D = B1-H1C
 1.15 with sigma of 0.02
 C17-C13 \\sim C21-C16 \\sim C5-C1 \\sim C9-C4
 with sigma of 0.02
 C20A-C17 \\sim C18A-C17 \\sim C18-C17 \\sim C20-C17 \\sim C19A-C17 \\sim
C19-C17 \\sim C23-C21 \\sim C24-
 C21 \\sim C22-C21 \\sim C9-C12 \\sim C9-C10 \\sim C9-C11 \\sim C8-C5 \\sim
C7-C5 \\sim C6-C5 \\sim C23A-C21 ~
 C22A-C21 \\sim C24A-C21
 with sigma of 0.02
 C8-C7 \\sim C7-C6 \\sim C8-C6 \\sim C12-C11 \\sim C11-C10 \\sim C12-C10 \\sim
C20A-C19A \\sim C20A-C18A ~
 C19A-C18A \\sim C20-C18 \\sim C20-C19 \\sim C19-C18 \\sim C23-C22 \\sim
C24-C22 \\sim C24-C23 \\sim C24A-
 C23A \\sim C24A-C22A \\sim C23A-C22A
 with sigma of 0.02
 H1D-H1A \\sim H1C-H1A \\sim H1A-H1B \\sim H1D-H1B \\sim H1C-H1B \\sim H1C-H1D
 with sigma of 0.02
 C4-C2 \\sim C3-C1 \\sim C15-C13 \\sim C16-C14
 with sigma of 0.02
3. Uiso/Uaniso restraints and constraints
C23 \\sim C22A \\sim C21 \\sim C24A \\sim C24 \\sim C23A \\sim C22 \\sim C16
\\sim C15 \\sim C14 \\sim P2 \\sim C13 \\sim C19 \\sim C20A \\sim C19A \\sim
C17 \\sim C18 \\sim C18A \\sim C20 \\sim C8 \\sim C5 \\sim C6 \\sim C7 \\sim
C12 \\sim C9 \\sim C10 \\sim C11 \\sim C4 \\sim C2 \\sim C3 \\sim C1 \\sim P1:
within 2A with sigma of 0.01 and sigma for terminal atoms of 0.02
4. Rigid body (RIGU) restrains
 P2, C23, C22A, C21, C24A, C24, C23A, C22, C16, C15, C14, P2, C13, C19, C20A,
 C19A, C17, C18, C18A, C20, C8, C5, C6, C7, C12, C9, C10, C11
 with sigma for 1-2 distances of 0.004 and sigma for 1-3 distances of 0.004
5. Others
 Sof(C18A)=Sof(H18D)=Sof(H18E)=Sof(H18F)=Sof(C19A)=Sof(H19D)=Sof(H19E)=
 Sof(H19F)=Sof(C20A)=Sof(H20D)=Sof(H20E)=Sof(H20F)=1-FVAR(1)
 Sof(C18)=Sof(H18A)=Sof(H18B)=Sof(H18C)=Sof(C19)=Sof(H19A)=Sof(H19B)=Sof(H19C)=
 Sof(C20)=Sof(H20A)=Sof(H20B)=Sof(H20C)=FVAR(1)
 Sof(C22A)=Sof(H22D)=Sof(H22E)=Sof(H22F)=Sof(C23A)=Sof(H23D)=Sof(H23E)=
 Sof(H23F)=Sof(C24A)=Sof(H24D)=Sof(H24E)=Sof(H24F)=1-FVAR(2)
 Sof(C22)=Sof(H22A)=Sof(H22B)=Sof(H22C)=Sof(C23)=Sof(H23A)=Sof(H23B)=Sof(H23C)=
 Sof(C24)=Sof(H24A)=Sof(H24B)=Sof(H24C)=FVAR(2)
6.a Ternary CH refined with riding coordinates:
 C2(H2), C3(H3), C14(H14), C15(H15)
6.b Me refined with riding coordinates:
 C22(H22A,H22B,H22C), C23(H23A,H23B,H23C), C24(H24A,H24B,H24C), C22A(H22D,H22E,
 H22F), C23A(H23D,H23E,H23F), C24A(H24D,H24E,H24F)
6.c Idealised Me refined as rotating group:
 C6(H6A,H6B,H6C), C7(H7A,H7B,H7C), C8(H8A,H8B,H8C), C10(H10A,H10B,H10C),
 C11(H11A,H11B,H11C), C12(H12A,H12B,H12C), C18(H18A,H18B,H18C), C19(H19A,H19B,
 H19C), C20(H20A,H20B,H20C), C18A(H18D,H18E,H18F), C19A(H19D,H19E,H19F),
 C20A(H20D,H20E,H20F)
;
_manchester_internal_coll_frame_method '\w scans'
_manchester_internal_coll_frame_time 3s
_manchester_internal_coll_frame_width 0.5
_manchester_internal_coll_type custom
_olex2_submission_special_instructions 'No special instructions were received'
_oxdiff_exptl_absorpt_empirical_details
;
Empirical correction (ABSPACK) includes:
- Absorption correction using spherical harmonics
- Frame scaling
;
_oxdiff_exptl_absorpt_empirical_full_max 2.315
_oxdiff_exptl_absorpt_empirical_full_min 0.477

loop_
_space_group_symop_operation_xyz
'x, y, z'
'-x+1/2, y, -z'
'x+1/2, y+1/2, z+1/2'
'-x+1, y+1/2, -z+1/2'
'-x, -y, -z'
'x-1/2, -y, z'
'-x+1/2, -y+1/2, -z+1/2'
'x, -y+1/2, z+1/2'

loop_
_atom_site_label
_atom_site_type_symbol
_atom_site_fract_x
_atom_site_fract_y
_atom_site_fract_z
_atom_site_U_iso_or_equiv
_atom_site_adp_type
_atom_site_occupancy
_atom_site_site_symmetry_order
_atom_site_calc_flag
_atom_site_refinement_flags_posn
_atom_site_refinement_flags_adp
_atom_site_refinement_flags_occupancy
_atom_site_disorder_assembly
_atom_site_disorder_group
Sm1 Sm 0.250000 0.80112(7) 0.000000 0.0721(4) Uani 1 2 d S T P . .
Sm2 Sm 0.250000 0.45958(8) 0.000000 0.0832(4) Uani 1 2 d S T P . .
P1 P 0.27464(16) 0.7980(3) 0.1473(2) 0.0817(10) Uani 1 1 d . U . . .
P2 P 0.2614(3) 0.2888(4) 0.0999(3) 0.1284(17) Uani 1 1 d . U . . .
C1 C 0.2205(5) 0.8973(10) 0.1192(7) 0.084(3) Uani 1 1 d D U . . .
C2 C 0.2526(5) 0.9667(9) 0.0809(7) 0.084(3) Uani 1 1 d D U . . .
H2 H 0.233381 1.033787 0.067623 0.101 Uiso 1 1 calc R . . . .
C3 C 0.3181(5) 0.9449(9) 0.0762(7) 0.083(3) Uani 1 1 d D U . . .
H3 H 0.348254 0.994816 0.058503 0.099 Uiso 1 1 calc R . . . .
C4 C 0.3401(5) 0.8574(9) 0.1099(7) 0.082(3) Uani 1 1 d D U . . .
C5 C 0.1516(5) 0.9113(10) 0.1417(6) 0.095(3) Uani 1 1 d D U . . .
C6 C 0.1219(7) 0.8082(10) 0.1631(8) 0.119(5) Uani 1 1 d D U . . .
H6A H 0.113733 0.763784 0.126106 0.179 Uiso 1 1 calc GR . . . .
H6B H 0.081397 0.821596 0.182368 0.179 Uiso 1 1 calc GR . . . .
H6C H 0.152090 0.774697 0.194189 0.179 Uiso 1 1 calc GR . . . .
C7 C 0.1046(7) 0.9610(13) 0.0921(7) 0.129(5) Uani 1 1 d D U . . .
H7A H 0.121454 1.027353 0.080209 0.194 Uiso 1 1 calc GR . . . .
H7B H 0.062876 0.970124 0.109859 0.194 Uiso 1 1 calc GR . . . .
H7C H 0.099454 0.917290 0.054504 0.194 Uiso 1 1 calc GR . . . .
C8 C 0.1570(8) 0.9784(13) 0.2024(8) 0.137(6) Uani 1 1 d D U . . .
H8A H 0.179492 0.940448 0.237242 0.205 Uiso 1 1 calc GR . . . .
H8B H 0.113887 0.996758 0.214046 0.205 Uiso 1 1 calc GR . . . .
H8C H 0.181190 1.040431 0.194150 0.205 Uiso 1 1 calc GR . . . .
C9 C 0.4121(5) 0.8295(9) 0.1238(6) 0.090(3) Uani 1 1 d D U . . .
C10 C 0.4199(6) 0.7161(9) 0.1434(8) 0.107(4) Uani 1 1 d D U . . .
H10A H 0.389876 0.699961 0.175642 0.160 Uiso 1 1 calc GR . . . .
H10B H 0.464042 0.703948 0.160900 0.160 Uiso 1 1 calc GR . . . .
H10C H 0.410569 0.672674 0.106165 0.160 Uiso 1 1 calc GR . . . .
C11 C 0.4553(7) 0.8485(11) 0.0680(7) 0.106(4) Uani 1 1 d D U . . .
H11A H 0.438987 0.808844 0.031015 0.159 Uiso 1 1 calc GR . . . .
H11B H 0.499480 0.827682 0.080706 0.159 Uiso 1 1 calc GR . . . .
H11C H 0.454557 0.921060 0.057250 0.159 Uiso 1 1 calc GR . . . .
C12 C 0.4377(8) 0.8964(12) 0.1803(7) 0.116(5) Uani 1 1 d D U . . .
H12A H 0.457049 0.958387 0.164275 0.173 Uiso 1 1 calc GR . . . .
H12B H 0.470263 0.858491 0.206551 0.173 Uiso 1 1 calc GR . . . .
H12C H 0.402148 0.914748 0.205951 0.173 Uiso 1 1 calc GR . . . .
C13 C 0.2201(6) 0.3918(10) 0.1297(9) 0.107(3) Uani 1 1 d D U . . .
C14 C 0.2616(6) 0.4778(9) 0.1367(8) 0.111(3) Uani 1 1 d D U . . .
H14 H 0.251202 0.541117 0.160202 0.134 Uiso 1 1 calc R . . . .
C15 C 0.3213(5) 0.4528(9) 0.1210(7) 0.096(3) Uani 1 1 d D U . . .
H15 H 0.357104 0.502517 0.130092 0.115 Uiso 1 1 calc R . . . .
C16 C 0.3349(7) 0.3589(9) 0.0934(9) 0.103(3) Uani 1 1 d D U . . .
C17 C 0.1593(6) 0.3965(10) 0.1658(7) 0.110(3) Uani 1 1 d D U . . .
C21 C 0.4038(6) 0.3194(10) 0.0840(8) 0.113(3) Uani 1 1 d D U . . .
B1 B 0.1615(9) 0.6371(11) 0.0134(9) 0.086(5) Uani 1 1 d D . . . .
H1D H 0.141(3) 0.708(4) -0.015(4) 0.129 Uiso 1 1 d DR . . . .
H1A H 0.1998(7) 0.596(4) -0.015(2) 0.129 Uiso 1 1 d DR . . . .
H1B H 0.120(2) 0.581(4) 0.022(4) 0.129 Uiso 1 1 d DR . . . .
H1C H 0.185(3) 0.664(7) 0.062(2) 0.129 Uiso 1 1 d DR . . . .
C18 C 0.1229(10) 0.2894(12) 0.1557(12) 0.116(5) Uani 0.754(17) 1 d D U . A 1
H18A H 0.119272 0.272267 0.110412 0.174 Uiso 0.754(17) 1 calc GR . . A 1
H18B H 0.079783 0.294390 0.171123 0.174 Uiso 0.754(17) 1 calc GR . . A 1
H18C H 0.147313 0.236230 0.179320 0.174 Uiso 0.754(17) 1 calc GR . . A 1
C19 C 0.1778(11) 0.3984(17) 0.2384(8) 0.118(5) Uani 0.754(17) 1 d D U . A 1
H19A H 0.209697 0.345127 0.249196 0.177 Uiso 0.754(17) 1 calc GR . . A 1
H19B H 0.139402 0.386185 0.261422 0.177 Uiso 0.754(17) 1 calc GR . . A 1
H19C H 0.196076 0.464928 0.250423 0.177 Uiso 0.754(17) 1 calc GR . . A 1
C20 C 0.1090(10) 0.4776(13) 0.1481(11) 0.121(6) Uani 0.754(17) 1 d D U . A 1
H20A H 0.129839 0.544419 0.147277 0.182 Uiso 0.754(17) 1 calc GR . . A 1
H20B H 0.076673 0.478121 0.179497 0.182 Uiso 0.754(17) 1 calc GR . . A 1
H20C H 0.088164 0.462545 0.106045 0.182 Uiso 0.754(17) 1 calc GR . . A 1
C22 C 0.4018(10) 0.2113(12) 0.0543(11) 0.130(5) Uani 0.810(16) 1 d D U . B 1
H22A H 0.378495 0.165221 0.080922 0.196 Uiso 0.810(16) 1 calc R . . B 1
H22B H 0.379936 0.214157 0.011670 0.196 Uiso 0.810(16) 1 calc R . . B 1
H22C H 0.445829 0.186328 0.051509 0.196 Uiso 0.810(16) 1 calc R . . B 1
C23 C 0.4416(11) 0.3119(17) 0.1500(8) 0.132(6) Uani 0.810(16) 1 d D U . B 1
H23A H 0.418392 0.267320 0.177629 0.198 Uiso 0.810(16) 1 calc R . . B 1
H23B H 0.484463 0.283876 0.144922 0.198 Uiso 0.810(16) 1 calc R . . B 1
H23C H 0.445713 0.379867 0.168934 0.198 Uiso 0.810(16) 1 calc R . . B 1
C24 C 0.4407(10) 0.3896(14) 0.0410(11) 0.125(5) Uani 0.810(16) 1 d D U . B 1
H24A H 0.442594 0.458447 0.058908 0.187 Uiso 0.810(16) 1 calc R . . B 1
H24B H 0.484519 0.363638 0.038319 0.187 Uiso 0.810(16) 1 calc R . . B 1
H24C H 0.418626 0.391468 -0.001520 0.187 Uiso 0.810(16) 1 calc R . . B 1
C18A C 0.098(2) 0.365(4) 0.125(3) 0.117(7) Uani 0.246(17) 1 d D U . A 2
H18D H 0.088177 0.415722 0.091716 0.176 Uiso 0.246(17) 1 calc GR . . A 2
H18E H 0.061679 0.359773 0.151837 0.176 Uiso 0.246(17) 1 calc GR . . A 2
H18F H 0.104874 0.298489 0.105167 0.176 Uiso 0.246(17) 1 calc GR . . A 2
C19A C 0.167(3) 0.329(4) 0.2253(19) 0.113(6) Uani 0.246(17) 1 d D U . A 2
H19D H 0.158103 0.257750 0.213274 0.169 Uiso 0.246(17) 1 calc GR . . A 2
H19E H 0.135876 0.350558 0.255573 0.169 Uiso 0.246(17) 1 calc GR . . A 2
H19F H 0.210460 0.334836 0.245023 0.169 Uiso 0.246(17) 1 calc GR . . A 2
C20A C 0.1463(13) 0.5076(19) 0.189(2) 0.121(6) Uani 0.246(17) 1 d D U . A 2
H20D H 0.178125 0.525294 0.223900 0.182 Uiso 0.246(17) 1 calc GR . . A 2
H20E H 0.103052 0.511411 0.204240 0.182 Uiso 0.246(17) 1 calc GR . . A 2
H20F H 0.149769 0.555360 0.153964 0.182 Uiso 0.246(17) 1 calc GR . . A 2
C22A C 0.417(3) 0.226(4) 0.128(3) 0.124(7) Uani 0.190(16) 1 d D U . B 2
H22D H 0.408794 0.244031 0.171509 0.186 Uiso 0.190(16) 1 calc R . . B 2
H22E H 0.388856 0.169674 0.113382 0.186 Uiso 0.190(16) 1 calc R . . B 2
H22F H 0.462094 0.204947 0.126402 0.186 Uiso 0.190(16) 1 calc R . . B 2
C23A C 0.4539(13) 0.403(2) 0.105(4) 0.121(7) Uani 0.190(16) 1 d D U . B 2
H23D H 0.446553 0.425104 0.148484 0.181 Uiso 0.190(16) 1 calc R . . B 2
H23E H 0.497397 0.374825 0.104645 0.181 Uiso 0.190(16) 1 calc R . . B 2
H23F H 0.449197 0.460938 0.076319 0.181 Uiso 0.190(16) 1 calc R . . B 2
C24A C 0.418(4) 0.287(6) 0.0157(16) 0.127(7) Uani 0.190(16) 1 d D U . B 2
H24D H 0.409626 0.344689 -0.013257 0.190 Uiso 0.190(16) 1 calc R . . B 2
H24E H 0.462594 0.265615 0.015060 0.190 Uiso 0.190(16) 1 calc R . . B 2
H24F H 0.389355 0.230342 0.002040 0.190 Uiso 0.190(16) 1 calc R . . B 2

loop_
_atom_site_aniso_label
_atom_site_aniso_U_11
_atom_site_aniso_U_22
_atom_site_aniso_U_33
_atom_site_aniso_U_23
_atom_site_aniso_U_13
_atom_site_aniso_U_12
Sm1 0.0515(6) 0.0637(6) 0.1016(8) 0.000 0.0079(5) 0.000
Sm2 0.0563(6) 0.0750(7) 0.1175(10) 0.000 0.0011(6) 0.000
P1 0.0542(18) 0.088(2) 0.103(3) -0.007(2) 0.0086(17) 0.0005(15)
P2 0.110(3) 0.091(3) 0.186(5) 0.012(3) 0.023(3) -0.009(2)
C1 0.060(5) 0.084(5) 0.108(6) -0.021(5) 0.002(5) 0.007(4)
C2 0.063(6) 0.074(6) 0.115(7) -0.020(6) 0.009(6) -0.001(5)
C3 0.062(5) 0.069(6) 0.115(7) -0.014(6) -0.001(6) -0.009(5)
C4 0.052(5) 0.084(5) 0.109(6) -0.014(5) 0.006(5) -0.009(4)
C5 0.057(6) 0.109(7) 0.119(7) -0.028(6) 0.010(5) 0.010(5)
C6 0.065(8) 0.142(10) 0.153(13) -0.021(9) 0.028(9) -0.004(7)
C7 0.071(9) 0.166(13) 0.152(11) 0.000(10) 0.015(8) 0.038(9)
C8 0.098(10) 0.153(12) 0.159(12) -0.060(10) 0.008(10) 0.014(10)
C9 0.044(5) 0.102(6) 0.124(7) -0.013(6) 0.000(5) -0.001(5)
C10 0.054(7) 0.118(8) 0.147(12) 0.009(8) 0.001(8) 0.011(7)
C11 0.056(7) 0.128(10) 0.135(10) -0.011(9) 0.014(7) -0.012(7)
C12 0.069(8) 0.144(11) 0.132(10) -0.029(9) -0.001(8) -0.001(8)
C13 0.089(5) 0.084(5) 0.148(7) 0.010(6) 0.009(5) 0.003(4)
C14 0.109(6) 0.085(6) 0.137(8) 0.007(6) -0.011(6) -0.001(5)
C15 0.089(6) 0.069(5) 0.121(7) -0.002(6) -0.041(6) 0.022(5)
C16 0.080(5) 0.076(5) 0.153(7) 0.013(5) 0.007(5) 0.004(4)
C17 0.081(6) 0.108(7) 0.141(8) -0.003(7) 0.006(6) 0.006(5)
C21 0.077(6) 0.097(6) 0.167(9) 0.027(7) 0.017(6) 0.018(5)
B1 0.104(12) 0.055(8) 0.096(12) 0.012(9) -0.011(9) 0.002(8)
C18 0.081(10) 0.120(10) 0.149(12) -0.006(10) 0.018(9) -0.001(8)
C19 0.094(10) 0.118(12) 0.142(9) 0.010(10) 0.003(8) 0.001(10)
C20 0.088(10) 0.127(10) 0.148(12) 0.001(10) 0.001(9) 0.017(8)
C22 0.108(10) 0.103(8) 0.182(13) 0.019(9) 0.029(10) 0.024(8)
C23 0.092(10) 0.124(11) 0.178(11) 0.032(10) 0.005(9) 0.020(9)
C24 0.083(9) 0.115(10) 0.180(13) 0.034(10) 0.030(9) 0.016(8)
C18A 0.081(10) 0.126(13) 0.145(13) -0.002(12) 0.007(10) 0.004(11)
C19A 0.086(13) 0.112(13) 0.141(12) 0.000(11) 0.011(10) 0.006(12)
C20A 0.099(13) 0.115(10) 0.148(14) -0.002(11) 0.002(12) 0.014(11)
C22A 0.092(13) 0.104(11) 0.176(14) 0.031(11) 0.014(13) 0.022(10)
C23A 0.078(11) 0.111(12) 0.175(15) 0.028(12) 0.018(12) 0.012(10)
C24A 0.096(13) 0.113(13) 0.174(12) 0.022(11) 0.026(11) 0.019(12)

loop_
_atom_type_symbol
_atom_type_description
_atom_type_scat_dispersion_real
_atom_type_scat_dispersion_imag
_atom_type_scat_source
C C 0.0181 0.0091 'International Tables Vol C Tables 4.2.6.8 and 6.1.1.4'
H H 0.0000 0.0000 'International Tables Vol C Tables 4.2.6.8 and 6.1.1.4'
B B 0.0090 0.0039 'International Tables Vol C Tables 4.2.6.8 and 6.1.1.4'
P P 0.2955 0.4335 'International Tables Vol C Tables 4.2.6.8 and 6.1.1.4'
Sm Sm -5.3236 12.2178 'International Tables Vol C Tables 4.2.6.8 and 6.1.1.4'

loop_
_exptl_crystal_face_index_h
_exptl_crystal_face_index_k
_exptl_crystal_face_index_l
_exptl_crystal_face_perp_dist
9 5 -6 0.0356
-9 6 -1 0.0739
1 -8 5 0.0290
11 2 6 0.0432
-10 -4 -6 0.0332
-3 4 12 0.0580
3 -4 -11 0.0255

loop_
_geom_angle_atom_site_label_1
_geom_angle_atom_site_label_2
_geom_angle_atom_site_label_3
_geom_angle
_geom_angle_site_symmetry_1
_geom_angle_site_symmetry_3
_geom_angle_publ_flag
P1 Sm1 P1 178.48(14) 2 . ?
P1 Sm1 H1D 101.3(15) . . ?
P1 Sm1 H1D 77.9(16) 2 . ?
P1 Sm1 H1C 115.7(6) 2 . ?
P1 Sm1 H1C 63.2(6) . . ?
C1 Sm1 P1 34.4(3) 2 2 ?
C1 Sm1 P1 146.7(3) . 2 ?
C1 Sm1 P1 146.7(3) 2 . ?
C1 Sm1 P1 34.4(3) . . ?
C1 Sm1 C1 128.8(5) 2 . ?
C1 Sm1 C4 51.7(4) . . ?
C1 Sm1 C4 113.9(4) . 2 ?
C1 Sm1 C4 113.9(4) 2 . ?
C1 Sm1 C4 51.7(4) 2 2 ?
C1 Sm1 H1D 94.2(17) . . ?
C1 Sm1 H1D 109.7(14) 2 . ?
C1 Sm1 H1C 150.1(6) 2 . ?
C1 Sm1 H1C 73.7(9) . . ?
C2 Sm1 P1 53.0(3) 2 2 ?
C2 Sm1 P1 128.5(3) . 2 ?
C2 Sm1 P1 53.0(3) . . ?
C2 Sm1 P1 128.5(3) 2 . ?
C2 Sm1 C1 101.3(4) 2 . ?
C2 Sm1 C1 28.7(2) 2 2 ?
C2 Sm1 C1 28.7(2) . . ?
C2 Sm1 C1 101.3(4) . 2 ?
C2 Sm1 C2 76.2(5) 2 . ?
C2 Sm1 C3 29.3(2) . . ?
C2 Sm1 C3 79.1(4) . 2 ?
C2 Sm1 C3 79.1(4) 2 . ?
C2 Sm1 C3 29.3(2) 2 2 ?
C2 Sm1 C4 105.7(4) . 2 ?
C2 Sm1 C4 48.6(3) 2 2 ?
C2 Sm1 C4 48.6(3) . . ?
C2 Sm1 C4 105.7(4) 2 . ?
C2 Sm1 B1 132.0(4) . 2 ?
C2 Sm1 B1 121.0(4) . . ?
C2 Sm1 B1 121.0(4) 2 2 ?
C2 Sm1 B1 132.0(4) 2 . ?
C2 Sm1 H1D 115.3(16) . . ?
C2 Sm1 H1D 108.7(8) 2 . ?
C2 Sm1 H1C 102.4(9) . . ?
C2 Sm1 H1C 148.4(13) 2 . ?
C3 Sm1 P1 128.5(3) . 2 ?
C3 Sm1 P1 52.8(3) . . ?
C3 Sm1 P1 52.8(3) 2 2 ?
C3 Sm1 P1 128.5(3) 2 . ?
C3 Sm1 C1 94.3(4) 2 . ?
C3 Sm1 C1 48.9(3) 2 2 ?
C3 Sm1 C1 48.9(3) . . ?
C3 Sm1 C1 94.3(4) . 2 ?
C3 Sm1 C3 95.2(5) . 2 ?
C3 Sm1 C4 28.1(2) . . ?
C3 Sm1 C4 28.1(2) 2 2 ?
C3 Sm1 C4 123.1(4) . 2 ?
C3 Sm1 C4 123.1(4) 2 . ?
C3 Sm1 B1 105.2(4) . 2 ?
C3 Sm1 B1 105.2(4) 2 . ?
C3 Sm1 B1 138.9(5) . . ?
C3 Sm1 B1 138.9(5) 2 2 ?
C3 Sm1 H1D 81.1(6) 2 . ?
C3 Sm1 H1D 142.8(17) . . ?
C3 Sm1 H1C 119.2(13) 2 . ?
C3 Sm1 H1C 115.2(6) . . ?
C4 Sm1 P1 34.4(3) 2 2 ?
C4 Sm1 P1 146.3(3) 2 . ?
C4 Sm1 P1 146.3(3) . 2 ?
C4 Sm1 P1 34.4(3) . . ?
C4 Sm1 C4 151.2(4) 2 . ?
C4 Sm1 H1D 135.7(15) . . ?
C4 Sm1 H1D 61.4(10) 2 . ?
C4 Sm1 H1C 95.5(7) . . ?
C4 Sm1 H1C 103.9(10) 2 . ?
B1 Sm1 P1 87.2(4) . . ?
B1 Sm1 P1 91.6(4) . 2 ?
B1 Sm1 P1 87.2(4) 2 2 ?
B1 Sm1 P1 91.6(4) 2 . ?
B1 Sm1 C1 126.0(5) 2 . ?
B1 Sm1 C1 93.6(4) . . ?
B1 Sm1 C1 93.6(4) 2 2 ?
B1 Sm1 C1 126.0(4) . 2 ?
B1 Sm1 C4 119.0(4) 2 2 ?
B1 Sm1 C4 119.0(4) . . ?
B1 Sm1 C4 83.7(4) 2 . ?
B1 Sm1 C4 83.7(4) . 2 ?
B1 Sm1 B1 82.4(7) 2 . ?
B1 Sm1 H1D 101.4(11) 2 . ?
B1 Sm1 H1D 24.1(5) . . ?
B1 Sm1 H1C 83.9(16) 2 . ?
B1 Sm1 H1C 24.1(5) . . ?
H1D Sm1 H1C 42.6(8) . . ?
P2 Sm2 P2 86.4(2) 2 . ?
P2 Sm2 H1A 120.6(9) 2 . ?
P2 Sm2 H1A 120.6(9) . 2 ?
P2 Sm2 H1A 138.0(14) 2 2 ?
P2 Sm2 H1A 138.0(14) . . ?
C13 Sm2 P2 33.4(3) 2 2 ?
C13 Sm2 P2 113.6(3) . 2 ?
C13 Sm2 P2 33.4(3) . . ?
C13 Sm2 P2 113.6(3) 2 . ?
C13 Sm2 C13 145.3(5) 2 . ?
C13 Sm2 B1 88.5(4) 2 2 ?
C13 Sm2 B1 119.3(4) . 2 ?
C13 Sm2 B1 119.3(4) 2 . ?
C13 Sm2 B1 88.5(4) . . ?
C13 Sm2 H1A 105.1(14) . . ?
C13 Sm2 H1A 104.6(13) . 2 ?
C13 Sm2 H1A 104.6(13) 2 . ?
C13 Sm2 H1A 105.1(14) 2 2 ?
C14 Sm2 P2 51.6(3) 2 2 ?
C14 Sm2 P2 137.9(3) 2 . ?
C14 Sm2 P2 137.9(3) . 2 ?
C14 Sm2 P2 51.6(3) . . ?
C14 Sm2 C13 28.0(2) 2 2 ?
C14 Sm2 C13 28.0(2) . . ?
C14 Sm2 C13 158.8(3) 2 . ?
C14 Sm2 C13 158.8(3) . 2 ?
C14 Sm2 C14 170.5(5) 2 . ?
C14 Sm2 B1 91.3(4) 2 . ?
C14 Sm2 B1 91.3(4) . 2 ?
C14 Sm2 B1 81.3(4) . . ?
C14 Sm2 B1 81.3(4) 2 2 ?
C14 Sm2 H1A 94.9(12) . . ?
C14 Sm2 H1A 94.9(12) 2 2 ?
C14 Sm2 H1A 76.9(13) 2 . ?
C14 Sm2 H1A 76.9(13) . 2 ?
C15 Sm2 P2 126.8(3) . 2 ?
C15 Sm2 P2 126.8(3) 2 . ?
C15 Sm2 P2 49.9(3) 2 2 ?
C15 Sm2 P2 49.9(3) . . ?
C15 Sm2 C13 132.8(3) 2 . ?
C15 Sm2 C13 132.8(3) . 2 ?
C15 Sm2 C13 45.7(3) . . ?
C15 Sm2 C13 45.7(3) 2 2 ?
C15 Sm2 C14 27.2(2) 2 2 ?
C15 Sm2 C14 153.5(2) . 2 ?
C15 Sm2 C14 27.2(2) . . ?
C15 Sm2 C14 153.5(2) 2 . ?
C15 Sm2 C15 176.4(5) 2 . ?
C15 Sm2 C16 148.4(4) 2 . ?
C15 Sm2 C16 28.3(2) . . ?
C15 Sm2 C16 148.4(4) . 2 ?
C15 Sm2 C16 28.3(2) 2 2 ?
C15 Sm2 B1 102.8(4) 2 2 ?
C15 Sm2 B1 102.8(4) . . ?
C15 Sm2 B1 80.0(4) . 2 ?
C15 Sm2 B1 80.0(4) 2 . ?
C15 Sm2 H1A 112.6(9) . . ?
C15 Sm2 H1A 70.7(9) . 2 ?
C15 Sm2 H1A 112.6(9) 2 2 ?
C15 Sm2 H1A 70.7(9) 2 . ?
C16 Sm2 P2 35.0(3) 2 2 ?
C16 Sm2 P2 35.0(3) . . ?
C16 Sm2 P2 98.5(3) 2 . ?
C16 Sm2 P2 98.5(3) . 2 ?
C16 Sm2 C13 109.4(4) 2 . ?
C16 Sm2 C13 52.6(4) . . ?
C16 Sm2 C13 109.4(4) . 2 ?
C16 Sm2 C13 52.6(4) 2 2 ?
C16 Sm2 C14 49.5(3) . . ?
C16 Sm2 C14 136.6(4) 2 . ?
C16 Sm2 C14 49.5(3) 2 2 ?
C16 Sm2 C14 136.6(4) . 2 ?
C16 Sm2 C16 125.2(5) . 2 ?
C16 Sm2 B1 94.1(4) . 2 ?
C16 Sm2 B1 130.2(4) 2 2 ?
C16 Sm2 B1 94.1(4) 2 . ?
C16 Sm2 B1 130.2(4) . . ?
C16 Sm2 H1A 90.9(7) 2 . ?
C16 Sm2 H1A 90.9(7) . 2 ?
C16 Sm2 H1A 140.9(9) 2 2 ?
C16 Sm2 H1A 140.9(9) . . ?
B1 Sm2 P2 127.9(4) 2 . ?
B1 Sm2 P2 127.9(4) . 2 ?
B1 Sm2 P2 121.3(4) . . ?
B1 Sm2 P2 121.3(4) 2 2 ?
B1 Sm2 B1 77.9(7) 2 . ?
B1 Sm2 H1A 16.7(14) . . ?
B1 Sm2 H1A 16.7(14) 2 2 ?
B1 Sm2 H1A 67.8(12) . 2 ?
B1 Sm2 H1A 67.8(12) 2 . ?
H1A Sm2 H1A 61.6(16) . 2 ?
C1 P1 Sm1 66.8(5) . . ?
C1 P1 C4 91.0(6) . . ?
C4 P1 Sm1 68.4(4) . . ?
C13 P2 Sm2 70.5(6) . . ?
C13 P2 C16 94.4(6) . . ?
C16 P2 Sm2 66.3(6) . . ?
P1 C1 Sm1 78.7(4) . . ?
C2 C1 Sm1 69.5(7) . . ?
C2 C1 P1 110.2(7) . . ?
C2 C1 C5 125.6(11) . . ?
C5 C1 Sm1 124.8(9) . . ?
C5 C1 P1 123.8(9) . . ?
Sm1 C2 H2 122.1 . . ?
C1 C2 Sm1 81.8(8) . . ?
C1 C2 H2 122.1 . . ?
C3 C2 Sm1 76.8(7) . . ?
C3 C2 C1 114.2(8) . . ?
C3 C2 H2 122.1 . . ?
Sm1 C3 H3 122.2 . . ?
C2 C3 Sm1 73.9(7) . . ?
C2 C3 H3 122.2 . . ?
C2 C3 C4 114.4(8) . . ?
C4 C3 Sm1 82.7(7) . . ?
C4 C3 H3 122.2 . . ?
P1 C4 Sm1 77.2(4) . . ?
C3 C4 Sm1 69.2(7) . . ?
C3 C4 P1 110.2(7) . . ?
C3 C4 C9 124.2(10) . . ?
C9 C4 Sm1 129.5(9) . . ?
C9 C4 P1 124.5(9) . . ?
C1 C5 C6 112.1(11) . . ?
C7 C5 C1 113.6(11) . . ?
C7 C5 C6 108.7(9) . . ?
C7 C5 C8 109.2(10) . . ?
C8 C5 C1 107.8(11) . . ?
C8 C5 C6 105.0(10) . . ?
C5 C6 H6A 109.5 . . ?
C5 C6 H6B 109.5 . . ?
C5 C6 H6C 109.5 . . ?
H6A C6 H6B 109.5 . . ?
H6A C6 H6C 109.5 . . ?
H6B C6 H6C 109.5 . . ?
C5 C7 H7A 109.5 . . ?
C5 C7 H7B 109.5 . . ?
C5 C7 H7C 109.5 . . ?
H7A C7 H7B 109.5 . . ?
H7A C7 H7C 109.5 . . ?
H7B C7 H7C 109.5 . . ?
C5 C8 H8A 109.5 . . ?
C5 C8 H8B 109.5 . . ?
C5 C8 H8C 109.5 . . ?
H8A C8 H8B 109.5 . . ?
H8A C8 H8C 109.5 . . ?
H8B C8 H8C 109.5 . . ?
C4 C9 C11 115.1(11) . . ?
C10 C9 C4 111.0(10) . . ?
C10 C9 C11 107.6(9) . . ?
C12 C9 C4 106.6(11) . . ?
C12 C9 C10 108.4(10) . . ?
C12 C9 C11 107.9(9) . . ?
C9 C10 H10A 109.5 . . ?
C9 C10 H10B 109.5 . . ?
C9 C10 H10C 109.5 . . ?
H10A C10 H10B 109.5 . . ?
H10A C10 H10C 109.5 . . ?
H10B C10 H10C 109.5 . . ?
C9 C11 H11A 109.5 . . ?
C9 C11 H11B 109.5 . . ?
C9 C11 H11C 109.5 . . ?
H11A C11 H11B 109.5 . . ?
H11A C11 H11C 109.5 . . ?
H11B C11 H11C 109.5 . . ?
C9 C12 H12A 109.5 . . ?
C9 C12 H12B 109.5 . . ?
C9 C12 H12C 109.5 . . ?
H12A C12 H12B 109.5 . . ?
H12A C12 H12C 109.5 . . ?
H12B C12 H12C 109.5 . . ?
P2 C13 Sm2 76.1(6) . . ?
C14 C13 Sm2 72.1(10) . . ?
C14 C13 P2 109.9(9) . . ?
C14 C13 C17 115.9(12) . . ?
C17 C13 Sm2 133.0(11) . . ?
C17 C13 P2 131.4(10) . . ?
Sm2 C14 H14 124.0 . . ?
C13 C14 Sm2 79.9(10) . . ?
C13 C14 H14 124.0 . . ?
C15 C14 Sm2 75.3(9) . . ?
C15 C14 C13 110.2(9) . . ?
C15 C14 H14 124.0 . . ?
Sm2 C15 H15 118.9 . . ?
C14 C15 Sm2 77.5(9) . . ?
C14 C15 H15 118.9 . . ?
C14 C15 C16 122.3(10) . . ?
C16 C15 Sm2 76.3(9) . . ?
C16 C15 H15 118.9 . . ?
P2 C16 Sm2 78.7(6) . . ?
C15 C16 Sm2 75.3(8) . . ?
C15 C16 P2 102.6(8) . . ?
C15 C16 C21 124.3(12) . . ?
C21 C16 Sm2 126.5(11) . . ?
C21 C16 P2 129.7(9) . . ?
C13 C17 C18 107.4(12) . . ?
C13 C17 C19 109.7(14) . . ?
C13 C17 C18A 113(3) . . ?
C13 C17 C19A 110(3) . . ?
C13 C17 C20A 111.3(13) . . ?
C19 C17 C18 103.1(10) . . ?
C20 C17 C13 119.1(14) . . ?
C20 C17 C18 105.7(10) . . ?
C20 C17 C19 110.4(11) . . ?
C18A C17 C20A 105.8(13) . . ?
C19A C17 C18A 109.2(14) . . ?
C19A C17 C20A 106.9(13) . . ?
C16 C21 C23A 109.5(16) . . ?
C22 C21 C16 111.1(13) . . ?
C22 C21 C23 107.6(10) . . ?
C23 C21 C16 108.6(14) . . ?
C24 C21 C16 112.5(13) . . ?
C24 C21 C22 108.1(11) . . ?
C24 C21 C23 108.9(11) . . ?
C22A C21 C16 108(3) . . ?
C22A C21 C23A 107.3(14) . . ?
C24A C21 C16 117(3) . . ?
C24A C21 C22A 107.5(14) . . ?
C24A C21 C23A 107.3(14) . . ?
Sm1 B1 Sm2 99.8(6) . . ?
Sm1 B1 H1D 64(3) . . ?
Sm1 B1 H1A 80(3) . . ?
Sm1 B1 H1B 170(3) . . ?
Sm1 B1 H1C 68(5) . . ?
Sm2 B1 H1D 140(3) . . ?
Sm2 B1 H1A 31(3) . . ?
Sm2 B1 H1B 90(3) . . ?
Sm2 B1 H1C 96(3) . . ?
H1D B1 H1A 109.7(18) . . ?
H1D B1 H1B 109.2(18) . . ?
H1D B1 H1C 109.0(18) . . ?
H1A B1 H1B 109.6(18) . . ?
H1A B1 H1C 109.6(18) . . ?
H1B B1 H1C 109.8(18) . . ?
C17 C18 H18A 109.5 . . ?
C17 C18 H18B 109.5 . . ?
C17 C18 H18C 109.5 . . ?
H18A C18 H18B 109.5 . . ?
H18A C18 H18C 109.5 . . ?
H18B C18 H18C 109.5 . . ?
C17 C19 H19A 109.5 . . ?
C17 C19 H19B 109.5 . . ?
C17 C19 H19C 109.5 . . ?
H19A C19 H19B 109.5 . . ?
H19A C19 H19C 109.5 . . ?
H19B C19 H19C 109.5 . . ?
C17 C20 H20A 109.5 . . ?
C17 C20 H20B 109.5 . . ?
C17 C20 H20C 109.5 . . ?
H20A C20 H20B 109.5 . . ?
H20A C20 H20C 109.5 . . ?
H20B C20 H20C 109.5 . . ?
C21 C22 H22A 109.5 . . ?
C21 C22 H22B 109.5 . . ?
C21 C22 H22C 109.5 . . ?
H22A C22 H22B 109.5 . . ?
H22A C22 H22C 109.5 . . ?
H22B C22 H22C 109.5 . . ?
C21 C23 H23A 109.5 . . ?
C21 C23 H23B 109.5 . . ?
C21 C23 H23C 109.5 . . ?
H23A C23 H23B 109.5 . . ?
H23A C23 H23C 109.5 . . ?
H23B C23 H23C 109.5 . . ?
C21 C24 H24A 109.5 . . ?
C21 C24 H24B 109.5 . . ?
C21 C24 H24C 109.5 . . ?
H24A C24 H24B 109.5 . . ?
H24A C24 H24C 109.5 . . ?
H24B C24 H24C 109.5 . . ?
C17 C18A H18D 109.5 . . ?
C17 C18A H18E 109.5 . . ?
C17 C18A H18F 109.5 . . ?
H18D C18A H18E 109.5 . . ?
H18D C18A H18F 109.5 . . ?
H18E C18A H18F 109.5 . . ?
C17 C19A H19D 109.5 . . ?
C17 C19A H19E 109.5 . . ?
C17 C19A H19F 109.5 . . ?
H19D C19A H19E 109.5 . . ?
H19D C19A H19F 109.5 . . ?
H19E C19A H19F 109.5 . . ?
C17 C20A H20D 109.5 . . ?
C17 C20A H20E 109.5 . . ?
C17 C20A H20F 109.5 . . ?
H20D C20A H20E 109.5 . . ?
H20D C20A H20F 109.5 . . ?
H20E C20A H20F 109.5 . . ?
C21 C22A H22D 109.5 . . ?
C21 C22A H22E 109.5 . . ?
C21 C22A H22F 109.5 . . ?
H22D C22A H22E 109.5 . . ?
H22D C22A H22F 109.5 . . ?
H22E C22A H22F 109.5 . . ?
C21 C23A H23D 109.5 . . ?
C21 C23A H23E 109.5 . . ?
C21 C23A H23F 109.5 . . ?
H23D C23A H23E 109.5 . . ?
H23D C23A H23F 109.5 . . ?
H23E C23A H23F 109.5 . . ?
C21 C24A H24D 109.5 . . ?
C21 C24A H24E 109.5 . . ?
C21 C24A H24F 109.5 . . ?
H24D C24A H24E 109.5 . . ?
H24D C24A H24F 109.5 . . ?
H24E C24A H24F 109.5 . . ?

loop_
_geom_bond_atom_site_label_1
_geom_bond_atom_site_label_2
_geom_bond_distance
_geom_bond_site_symmetry_2
_geom_bond_publ_flag
Sm1 P1 3.054(4) . ?
Sm1 P1 3.054(4) 2 ?
Sm1 C1 2.863(13) 2 ?
Sm1 C1 2.863(13) . ?
Sm1 C2 2.708(13) . ?
Sm1 C2 2.708(13) 2 ?
Sm1 C3 2.744(12) . ?
Sm1 C3 2.744(12) 2 ?
Sm1 C4 2.911(13) 2 ?
Sm1 C4 2.911(13) . ?
Sm1 B1 2.806(16) 2 ?
Sm1 B1 2.806(16) . ?
Sm1 H1D 2.53(7) . ?
Sm1 H1C 2.60(9) . ?
Sm2 P2 3.016(6) 2 ?
Sm2 P2 3.016(6) . ?
Sm2 C13 2.930(18) . ?
Sm2 C13 2.930(18) 2 ?
Sm2 C14 2.831(17) 2 ?
Sm2 C14 2.831(17) . ?
Sm2 C15 2.805(14) . ?
Sm2 C15 2.805(14) 2 ?
Sm2 C16 2.817(16) 2 ?
Sm2 C16 2.817(16) . ?
Sm2 B1 2.939(16) 2 ?
Sm2 B1 2.939(16) . ?
Sm2 H1A 2.05(4) . ?
Sm2 H1A 2.05(4) 2 ?
P1 C1 1.761(13) . ?
P1 C4 1.767(13) . ?
P2 C13 1.711(15) . ?
P2 C16 1.764(15) . ?
C1 C2 1.389(9) . ?
C1 C5 1.526(13) . ?
C2 H2 0.9800 . ?
C2 C3 1.377(9) . ?
C3 H3 0.9800 . ?
C3 C4 1.382(9) . ?
C4 C9 1.521(13) . ?
C5 C6 1.538(13) . ?
C5 C7 1.495(12) . ?
C5 C8 1.522(12) . ?
C6 H6A 0.9600 . ?
C6 H6B 0.9600 . ?
C6 H6C 0.9600 . ?
C7 H7A 0.9600 . ?
C7 H7B 0.9600 . ?
C7 H7C 0.9600 . ?
C8 H8A 0.9600 . ?
C8 H8B 0.9600 . ?
C8 H8C 0.9600 . ?
C9 C10 1.521(12) . ?
C9 C11 1.522(12) . ?
C9 C12 1.515(12) . ?
C10 H10A 0.9600 . ?
C10 H10B 0.9600 . ?
C10 H10C 0.9600 . ?
C11 H11A 0.9600 . ?
C11 H11B 0.9600 . ?
C11 H11C 0.9600 . ?
C12 H12A 0.9600 . ?
C12 H12B 0.9600 . ?
C12 H12C 0.9600 . ?
C13 C14 1.396(9) . ?
C13 C17 1.495(15) . ?
C14 H14 0.9800 . ?
C14 C15 1.324(9) . ?
C15 H15 0.9800 . ?
C15 C16 1.375(9) . ?
C16 C21 1.522(14) . ?
C17 C18 1.573(13) . ?
C17 C19 1.522(14) . ?
C17 C20 1.492(13) . ?
C17 C18A 1.519(15) . ?
C17 C19A 1.507(15) . ?
C17 C20A 1.539(14) . ?
C21 C22 1.520(13) . ?
C21 C23 1.521(13) . ?
C21 C24 1.508(13) . ?
C21 C22A 1.520(15) . ?
C21 C23A 1.526(15) . ?
C21 C24A 1.520(15) . ?
B1 H1D 1.15(2) . ?
B1 H1A 1.14(2) . ?
B1 H1B 1.14(2) . ?
B1 H1C 1.15(2) . ?
C18 H18A 0.9600 . ?
C18 H18B 0.9600 . ?
C18 H18C 0.9600 . ?
C19 H19A 0.9600 . ?
C19 H19B 0.9600 . ?
C19 H19C 0.9600 . ?
C20 H20A 0.9600 . ?
C20 H20B 0.9600 . ?
C20 H20C 0.9600 . ?
C22 H22A 0.9600 . ?
C22 H22B 0.9600 . ?
C22 H22C 0.9600 . ?
C23 H23A 0.9600 . ?
C23 H23B 0.9600 . ?
C23 H23C 0.9600 . ?
C24 H24A 0.9600 . ?
C24 H24B 0.9600 . ?
C24 H24C 0.9600 . ?
C18A H18D 0.9600 . ?
C18A H18E 0.9600 . ?
C18A H18F 0.9600 . ?
C19A H19D 0.9600 . ?
C19A H19E 0.9600 . ?
C19A H19F 0.9600 . ?
C20A H20D 0.9600 . ?
C20A H20E 0.9600 . ?
C20A H20F 0.9600 . ?
C22A H22D 0.9600 . ?
C22A H22E 0.9600 . ?
C22A H22F 0.9600 . ?
C23A H23D 0.9600 . ?
C23A H23E 0.9600 . ?
C23A H23F 0.9600 . ?
C24A H24D 0.9600 . ?
C24A H24E 0.9600 . ?
C24A H24F 0.9600 . ?

loop_
_geom_torsion_atom_site_label_1
_geom_torsion_atom_site_label_2
_geom_torsion_atom_site_label_3
_geom_torsion_atom_site_label_4
_geom_torsion
_geom_torsion_site_symmetry_1
_geom_torsion_site_symmetry_2
_geom_torsion_site_symmetry_3
_geom_torsion_site_symmetry_4
_geom_torsion_publ_flag
Sm1 P1 C1 C2 -63.0(9) . . . . ?
Sm1 P1 C1 C5 124.6(12) . . . . ?
Sm1 P1 C4 C3 61.9(9) . . . . ?
Sm1 P1 C4 C9 -129.5(12) . . . . ?
Sm1 C1 C2 C3 -71.5(11) . . . . ?
Sm1 C1 C5 C6 72.5(13) . . . . ?
Sm1 C1 C5 C7 -51.3(13) . . . . ?
Sm1 C1 C5 C8 -172.4(9) . . . . ?
Sm1 C2 C3 C4 -74.0(11) . . . . ?
Sm1 C3 C4 P1 -67.0(7) . . . . ?
Sm1 C3 C4 C9 124.4(13) . . . . ?
Sm1 C4 C9 C10 -73.0(13) . . . . ?
Sm1 C4 C9 C11 49.5(14) . . . . ?
Sm1 C4 C9 C12 169.1(9) . . . . ?
Sm2 P2 C13 C14 -64.7(12) . . . . ?
Sm2 P2 C13 C17 135.8(18) . . . . ?
Sm2 P2 C16 C15 72.0(10) . . . . ?
Sm2 P2 C16 C21 -128.4(17) . . . . ?
Sm2 C13 C14 C15 -70.1(13) . . . . ?
Sm2 C13 C17 C18 95.2(13) . . . . ?
Sm2 C13 C17 C19 -153.4(12) . . . . ?
Sm2 C13 C17 C20 -24.8(19) . . . . ?
Sm2 C13 C17 C18A 45(2) . . . . ?
Sm2 C13 C17 C19A 167(2) . . . . ?
Sm2 C13 C17 C20A -74(2) . . . . ?
Sm2 C14 C15 C16 -64.8(14) . . . . ?
Sm2 C15 C16 P2 -74.5(8) . . . . ?
Sm2 C15 C16 C21 124.4(16) . . . . ?
Sm2 C16 C21 C22 -84.9(14) . . . . ?
Sm2 C16 C21 C23 157.0(11) . . . . ?
Sm2 C16 C21 C24 36.4(17) . . . . ?
Sm2 C16 C21 C22A -150(3) . . . . ?
Sm2 C16 C21 C23A 93(3) . . . . ?
Sm2 C16 C21 C24A -29(3) . . . . ?
P1 C1 C2 Sm1 68.9(8) . . . . ?
P1 C1 C2 C3 -2.6(16) . . . . ?
P1 C1 C5 C6 -27.8(16) . . . . ?
P1 C1 C5 C7 -151.6(11) . . . . ?
P1 C1 C5 C8 87.3(13) . . . . ?
P1 C4 C9 C10 29.7(15) . . . . ?
P1 C4 C9 C11 152.2(10) . . . . ?
P1 C4 C9 C12 -88.2(13) . . . . ?
P2 C13 C14 Sm2 67.3(10) . . . . ?
P2 C13 C14 C15 -3(2) . . . . ?
P2 C13 C17 C18 -17(2) . . . . ?
P2 C13 C17 C19 94.2(18) . . . . ?
P2 C13 C17 C20 -137.2(16) . . . . ?
P2 C13 C17 C18A -68(3) . . . . ?
P2 C13 C17 C19A 55(3) . . . . ?
P2 C13 C17 C20A 173(2) . . . . ?
P2 C16 C21 C22 22(2) . . . . ?
P2 C16 C21 C23 -95.8(17) . . . . ?
P2 C16 C21 C24 143.6(15) . . . . ?
P2 C16 C21 C22A -43(3) . . . . ?
P2 C16 C21 C23A -160(3) . . . . ?
P2 C16 C21 C24A 78(4) . . . . ?
C1 P1 C4 Sm1 -64.5(5) . . . . ?
C1 P1 C4 C3 -2.6(11) . . . . ?
C1 P1 C4 C9 166.0(12) . . . . ?
C1 C2 C3 Sm1 74.6(11) . . . . ?
C1 C2 C3 C4 0.6(18) . . . . ?
C2 C1 C5 C6 160.9(13) . . . . ?
C2 C1 C5 C7 37.1(18) . . . . ?
C2 C1 C5 C8 -84.0(16) . . . . ?
C2 C3 C4 Sm1 68.6(10) . . . . ?
C2 C3 C4 P1 1.7(16) . . . . ?
C2 C3 C4 C9 -167.0(13) . . . . ?
C3 C4 C9 C10 -163.3(13) . . . . ?
C3 C4 C9 C11 -40.8(18) . . . . ?
C3 C4 C9 C12 78.8(16) . . . . ?
C4 P1 C1 Sm1 65.9(5) . . . . ?
C4 P1 C1 C2 2.9(11) . . . . ?
C4 P1 C1 C5 -169.5(12) . . . . ?
C5 C1 C2 Sm1 -118.8(13) . . . . ?
C5 C1 C2 C3 169.7(12) . . . . ?
C13 P2 C16 Sm2 -66.5(7) . . . . ?
C13 P2 C16 C15 5.5(13) . . . . ?
C13 P2 C16 C21 165.0(17) . . . . ?
C13 C14 C15 Sm2 73.2(14) . . . . ?
C13 C14 C15 C16 8(2) . . . . ?
C14 C13 C17 C18 -175.7(15) . . . . ?
C14 C13 C17 C19 -64.3(19) . . . . ?
C14 C13 C17 C20 64(2) . . . . ?
C14 C13 C17 C18A 134(3) . . . . ?
C14 C13 C17 C19A -104(3) . . . . ?
C14 C13 C17 C20A 15(3) . . . . ?
C14 C15 C16 Sm2 65.4(15) . . . . ?
C14 C15 C16 P2 -9(2) . . . . ?
C14 C15 C16 C21 -170.1(16) . . . . ?
C15 C16 C21 C22 178.0(16) . . . . ?
C15 C16 C21 C23 60(2) . . . . ?
C15 C16 C21 C24 -61(2) . . . . ?
C15 C16 C21 C22A 113(3) . . . . ?
C15 C16 C21 C23A -4(4) . . . . ?
C15 C16 C21 C24A -126(4) . . . . ?
C16 P2 C13 Sm2 63.0(7) . . . . ?
C16 P2 C13 C14 -1.7(15) . . . . ?
C16 P2 C13 C17 -161.2(17) . . . . ?
C17 C13 C14 Sm2 -129.7(14) . . . . ?
C17 C13 C14 C15 160.1(14) . . . . ?

loop_
_exptl_oxdiff_crystal_face_indexfrac_h
_exptl_oxdiff_crystal_face_indexfrac_k
_exptl_oxdiff_crystal_face_indexfrac_l
_exptl_oxdiff_crystal_face_x
_exptl_oxdiff_crystal_face_y
_exptl_oxdiff_crystal_face_z
9.0000 5.0000 -6.0000 0.5843 -0.3488 -0.7174
-9.0000 6.0000 -1.0000 -0.5956 0.3871 -0.6978
1.0000 -8.0000 5.0000 0.0789 -0.0542 1.0274
11.0001 2.0000 6.0000 0.9694 0.2520 -0.0360
-10.0001 -4.0000 -6.0000 -0.9244 -0.3617 0.2572
-2.9998 3.9999 12.0000 0.1182 1.0153 -0.0939
2.9998 -3.9999 -11.0000 -0.0948 -0.9507 0.1230
